data_7124684
loop_
_publ_author_name
'Jin, Ruiwen'
'Chen, Yiyong'
'Liu, Wangsheng'
'Xu, Dawen'
'Li, Yawei'
'Ding, Aishun'
'Guo, Hao'

_publ_section_title
;
 Merging photoredox catalysis with Lewis acid catalysis: activation of
 carbon-carbon triple bonds.
;
_journal_issue 64
_journal_name_full 'Chemical communications (Cambridge, England)'
_journal_page_first 9909
_journal_page_last 9912
_journal_paper_doi 10.1039/c6cc03725a
_journal_volume 52
_journal_year 2016
_chemical_formula_sum 'C21 H16 O'
_chemical_formula_weight 284.34
_space_group_crystal_system monoclinic
_space_group_IT_number 14
_space_group_name_Hall '-P 2ybc'
_space_group_name_H-M_alt 'P 1 21/c 1'
_atom_sites_solution_hydrogens geom
_audit_creation_method SHELXL-2013
_audit_update_record
;
2015-12-14 deposited with the CCDC.
2016-07-11 downloaded from the CCDC.
;
_cell_angle_alpha 90
_cell_angle_beta 100.77(5)
_cell_angle_gamma 90
_cell_formula_units_Z 4
_cell_length_a 13.33(5)
_cell_length_b 15.13(5)
_cell_length_c 7.59(3)
_cell_measurement_reflns_used 535
_cell_measurement_temperature 293(2)
_cell_measurement_theta_max 25.384
_cell_measurement_theta_min 3.047
_cell_volume 1504(10)
_computing_cell_refinement 'Bruker SMART'
_computing_data_collection 'Bruker SMART'
_computing_data_reduction 'Bruker SHELXTL'
_computing_molecular_graphics 'Bruker SHELXTL'
_computing_publication_material 'Bruker SHELXTL'
_computing_structure_refinement 'SHELXL-2013 (Sheldrick, 2013)'
_computing_structure_solution 'Bruker SHELXTL'
_diffrn_ambient_temperature 293(2)
_diffrn_measured_fraction_theta_full 0.988
_diffrn_measured_fraction_theta_max 0.983
_diffrn_measurement_device_type 'CCD area detector'
_diffrn_measurement_method 'phi and omega scans'
_diffrn_radiation_type MoK\a
_diffrn_radiation_wavelength 0.71073
_diffrn_reflns_av_R_equivalents 0.0977
_diffrn_reflns_av_unetI/netI 0.1618
_diffrn_reflns_Laue_measured_fraction_full 0.988
_diffrn_reflns_Laue_measured_fraction_max 0.983
_diffrn_reflns_limit_h_max 16
_diffrn_reflns_limit_h_min -9
_diffrn_reflns_limit_k_max 17
_diffrn_reflns_limit_k_min -18
_diffrn_reflns_limit_l_max 9
_diffrn_reflns_limit_l_min -9
_diffrn_reflns_number 5793
_diffrn_reflns_point_group_measured_fraction_full 0.988
_diffrn_reflns_point_group_measured_fraction_max 0.983
_diffrn_reflns_theta_full 25.242
_diffrn_reflns_theta_max 25.998
_diffrn_reflns_theta_min 1.555
_exptl_absorpt_coefficient_mu 0.076
_exptl_absorpt_correction_T_max 1.000
_exptl_absorpt_correction_T_min 0.344
_exptl_absorpt_correction_type multi-scan
_exptl_absorpt_process_details sadabs
_exptl_crystal_colour colorless
_exptl_crystal_density_diffrn 1.257
_exptl_crystal_description block
_exptl_crystal_F_000 600
_exptl_crystal_size_max 0.300
_exptl_crystal_size_mid 0.220
_exptl_crystal_size_min 0.150
_refine_diff_density_max 0.146
_refine_diff_density_min -0.186
_refine_diff_density_rms 0.048
_refine_ls_extinction_method none
_refine_ls_goodness_of_fit_ref 0.692
_refine_ls_hydrogen_treatment constr
_refine_ls_matrix_type full
_refine_ls_number_parameters 200
_refine_ls_number_reflns 2911
_refine_ls_number_restraints 0
_refine_ls_restrained_S_all 0.692
_refine_ls_R_factor_all 0.1321
_refine_ls_R_factor_gt 0.0476
_refine_ls_shift/su_max 0.003
_refine_ls_shift/su_mean 0.000
_refine_ls_structure_factor_coef Fsqd
_refine_ls_weighting_details
; 
 w=1/[\s^2^(Fo^2^)+(0.0345P)^2^] 
 where P=(Fo^2^+2Fc^2^)/3 
;
_refine_ls_weighting_scheme calc
_refine_ls_wR_factor_gt 0.0826
_refine_ls_wR_factor_ref 0.0939
_reflns_Friedel_coverage 0.000
_reflns_number_gt 1091
_reflns_number_total 2911
_reflns_threshold_expression 'I > 2\s(I)'
_cod_data_source_file c6cc03725a2.cif
_cod_data_source_block a51119b
_cod_original_cell_volume 1503(9)
_cod_original_sg_symbol_H-M 'P 21/c'
_cod_database_code 7124684
_shelx_space_group_comment
; 
The symmetry employed for this shelxl refinement is uniquely defined 
by the following loop, which should always be used as a source of 
symmetry information in preference to the above space-group names. 
They are only intended as comments. 
;
_shelx_estimated_absorpt_t_min 0.978
_shelx_estimated_absorpt_t_max 0.989
_shelxl_version_number 2013-2

loop_
_space_group_symop_operation_xyz
'x, y, z'
'-x, y+1/2, -z+1/2'
'-x, -y, -z'
'x, -y-1/2, z-1/2'

loop_
_atom_site_label
_atom_site_type_symbol
_atom_site_fract_x
_atom_site_fract_y
_atom_site_fract_z
_atom_site_U_iso_or_equiv
_atom_site_adp_type
_atom_site_occupancy
_atom_site_site_symmetry_order
_atom_site_calc_flag
_atom_site_refinement_flags_posn
_atom_site_refinement_flags_adp
O1 O 0.84669(11) 1.16657(9) 1.0247(2) 0.0632(5) Uani 1 1 d . .
C1 C 0.70941(16) 0.95724(13) 0.4107(3) 0.0453(5) Uani 1 1 d . .
C2 C 0.60856(16) 0.95672(13) 0.3349(3) 0.0529(6) Uani 1 1 d . .
H2 H 0.5638 0.9906 0.3873 0.063 Uiso 1 1 calc R U
C3 C 0.56835(16) 0.90640(14) 0.1785(3) 0.0484(6) Uani 1 1 d . .
C4 C 0.46242(17) 0.90799(14) 0.1061(3) 0.0594(6) Uani 1 1 d . .
H4 H 0.4189 0.9425 0.1600 0.071 Uiso 1 1 calc R U
C5 C 0.42380(18) 0.85913(16) -0.0424(3) 0.0685(7) Uani 1 1 d . .
H5 H 0.3543 0.8605 -0.0903 0.082 Uiso 1 1 calc R U
C6 C 0.4886(2) 0.80781(16) -0.1206(3) 0.0774(8) Uani 1 1 d . .
H6 H 0.4620 0.7741 -0.2210 0.093 Uiso 1 1 calc R U
C7 C 0.59132(18) 0.80524(15) -0.0542(3) 0.0684(7) Uani 1 1 d . .
H7 H 0.6333 0.7703 -0.1106 0.082 Uiso 1 1 calc R U
C8 C 0.63430(16) 0.85463(13) 0.0980(3) 0.0468(6) Uani 1 1 d . .
C9 C 0.74320(16) 0.85539(13) 0.1733(3) 0.0470(6) Uani 1 1 d . .
C10 C 0.81468(17) 0.80812(14) 0.0947(3) 0.0579(6) Uani 1 1 d . .
H10 H 0.7913 0.7728 -0.0048 0.069 Uiso 1 1 calc R U
C11 C 0.91802(18) 0.81257(15) 0.1605(3) 0.0679(7) Uani 1 1 d . .
H11 H 0.9635 0.7812 0.1050 0.082 Uiso 1 1 calc R U
C12 C 0.95383(18) 0.86381(15) 0.3095(3) 0.0630(7) Uani 1 1 d . .
H12 H 1.0236 0.8670 0.3548 0.076 Uiso 1 1 calc R U
C13 C 0.88663(16) 0.90992(13) 0.3903(3) 0.0543(6) Uani 1 1 d . .
H13 H 0.9120 0.9445 0.4901 0.065 Uiso 1 1 calc R U
C14 C 0.77983(15) 0.90687(13) 0.3273(3) 0.0441(5) Uani 1 1 d . .
C15 C 0.74615(14) 1.01096(14) 0.5746(3) 0.0468(6) Uani 1 1 d . .
C16 C 0.79491(15) 0.97181(14) 0.7332(3) 0.0551(6) Uani 1 1 d . .
H16 H 0.8049 0.9110 0.7369 0.066 Uiso 1 1 calc R U
C17 C 0.82899(15) 1.02142(14) 0.8857(3) 0.0556(6) Uani 1 1 d . .
H17 H 0.8614 0.9939 0.9906 0.067 Uiso 1 1 calc R U
C18 C 0.81495(15) 1.11075(14) 0.8821(3) 0.0466(6) Uani 1 1 d . .
C19 C 0.76532(15) 1.15086(14) 0.7260(3) 0.0536(6) Uani 1 1 d . .
H19 H 0.7547 1.2116 0.7234 0.064 Uiso 1 1 calc R U
C20 C 0.73172(15) 1.10142(15) 0.5750(3) 0.0538(6) Uani 1 1 d . .
H20 H 0.6986 1.1293 0.4709 0.065 Uiso 1 1 calc R U
C21 C 0.89765(18) 1.12760(15) 1.1873(3) 0.0811(8) Uani 1 1 d . .
H21A H 0.8544 1.0836 1.2256 0.122 Uiso 1 1 calc R U
H21B H 0.9132 1.1724 1.2780 0.122 Uiso 1 1 calc R U
H21C H 0.9598 1.1004 1.1683 0.122 Uiso 1 1 calc R U

loop_
_atom_site_aniso_label
_atom_site_aniso_U_11
_atom_site_aniso_U_22
_atom_site_aniso_U_33
_atom_site_aniso_U_23
_atom_site_aniso_U_13
_atom_site_aniso_U_12
O1 0.0729(11) 0.0607(10) 0.0505(11) -0.0122(9) -0.0030(8) -0.0040(8)
C1 0.0540(14) 0.0493(14) 0.0321(13) 0.0008(11) 0.0067(11) -0.0022(12)
C2 0.0555(15) 0.0599(15) 0.0434(15) -0.0038(12) 0.0094(11) 0.0014(12)
C3 0.0534(15) 0.0521(14) 0.0379(14) 0.0025(12) 0.0045(12) -0.0016(12)
C4 0.0533(15) 0.0707(16) 0.0533(16) 0.0005(14) 0.0076(12) -0.0040(13)
C5 0.0546(17) 0.0845(19) 0.0609(19) -0.0046(16) -0.0033(13) -0.0131(15)
C6 0.078(2) 0.086(2) 0.0615(19) -0.0206(15) -0.0046(15) -0.0091(16)
C7 0.0674(18) 0.0778(17) 0.0568(17) -0.0173(14) 0.0029(13) 0.0028(14)
C8 0.0541(15) 0.0477(14) 0.0372(14) -0.0008(11) 0.0055(11) 0.0005(12)
C9 0.0545(15) 0.0442(14) 0.0419(14) 0.0053(11) 0.0079(11) 0.0037(12)
C10 0.0711(17) 0.0586(15) 0.0427(15) -0.0023(12) 0.0073(13) 0.0089(13)
C11 0.0691(18) 0.0788(18) 0.0570(18) -0.0006(15) 0.0145(14) 0.0201(14)
C12 0.0494(15) 0.0809(18) 0.0577(17) 0.0079(15) 0.0077(12) 0.0108(14)
C13 0.0511(15) 0.0648(15) 0.0463(14) 0.0013(12) 0.0072(12) 0.0044(13)
C14 0.0489(14) 0.0444(13) 0.0381(14) 0.0049(11) 0.0056(11) 0.0004(11)
C15 0.0475(13) 0.0509(15) 0.0421(15) -0.0044(12) 0.0082(11) 0.0018(12)
C16 0.0728(16) 0.0489(14) 0.0425(14) -0.0004(13) 0.0078(12) 0.0041(12)
C17 0.0710(16) 0.0537(16) 0.0381(15) 0.0011(12) -0.0004(12) 0.0039(13)
C18 0.0465(13) 0.0494(15) 0.0417(15) -0.0082(13) 0.0023(11) -0.0005(12)
C19 0.0585(15) 0.0463(13) 0.0542(16) -0.0012(13) 0.0060(12) 0.0016(12)
C20 0.0604(15) 0.0562(16) 0.0433(15) 0.0023(13) 0.0057(12) 0.0080(12)
C21 0.098(2) 0.0841(18) 0.0501(17) -0.0102(15) -0.0143(14) -0.0013(15)

loop_
_atom_type_symbol
_atom_type_description
_atom_type_scat_dispersion_real
_atom_type_scat_dispersion_imag
_atom_type_scat_source
C C 0.0033 0.0016 'International Tables Vol C Tables 4.2.6.8 and 6.1.1.4'
H H 0.0000 0.0000 'International Tables Vol C Tables 4.2.6.8 and 6.1.1.4'
O O 0.0106 0.0060 'International Tables Vol C Tables 4.2.6.8 and 6.1.1.4'

loop_
_geom_angle_atom_site_label_1
_geom_angle_atom_site_label_2
_geom_angle_atom_site_label_3
_geom_angle
C18 O1 C21 117.1(3)
C2 C1 C14 119.0(3)
C2 C1 C15 120.1(2)
C14 C1 C15 121.0(3)
C1 C2 C3 122.9(2)
C8 C3 C4 120.1(3)
C8 C3 C2 119.5(3)
C4 C3 C2 120.4(2)
C5 C4 C3 120.4(2)
C4 C5 C6 119.4(3)
C7 C6 C5 121.5(3)
C6 C7 C8 120.9(2)
C3 C8 C7 117.6(3)
C3 C8 C9 119.0(3)
C7 C8 C9 123.4(2)
C10 C9 C14 118.2(3)
C10 C9 C8 122.2(3)
C14 C9 C8 119.6(2)
C11 C10 C9 122.1(3)
C10 C11 C12 119.6(2)
C13 C12 C11 119.9(3)
C12 C13 C14 122.3(3)
C9 C14 C13 117.9(2)
C9 C14 C1 120.1(3)
C13 C14 C1 122.0(3)
C20 C15 C16 117.6(2)
C20 C15 C1 121.2(2)
C16 C15 C1 121.2(3)
C17 C16 C15 121.4(3)
C18 C17 C16 119.9(2)
C17 C18 O1 124.9(2)
C17 C18 C19 119.6(2)
O1 C18 C19 115.5(3)
C20 C19 C18 120.3(3)
C19 C20 C15 121.2(2)

loop_
_geom_bond_atom_site_label_1
_geom_bond_atom_site_label_2
_geom_bond_distance
O1 C18 1.375(4)
O1 C21 1.421(4)
C1 C2 1.360(5)
C1 C14 1.444(4)
C1 C15 1.489(5)
C2 C3 1.427(4)
C3 C8 1.400(4)
C3 C4 1.416(5)
C4 C5 1.365(4)
C5 C6 1.376(4)
C6 C7 1.368(5)
C7 C8 1.405(4)
C8 C9 1.457(6)
C9 C10 1.410(4)
C9 C14 1.413(4)
C10 C11 1.376(5)
C11 C12 1.380(4)
C12 C13 1.368(4)
C13 C14 1.415(6)
C15 C20 1.382(5)
C15 C16 1.389(4)
C16 C17 1.383(4)
C17 C18 1.364(5)
C18 C19 1.384(4)
C19 C20 1.371(4)

loop_
_geom_torsion_atom_site_label_1
_geom_torsion_atom_site_label_2
_geom_torsion_atom_site_label_3
_geom_torsion_atom_site_label_4
_geom_torsion
C14 C1 C2 C3 1.8(3)
C15 C1 C2 C3 -179.69(19)
C1 C2 C3 C8 0.2(3)
C1 C2 C3 C4 179.6(2)
C8 C3 C4 C5 0.1(3)
C2 C3 C4 C5 -179.3(2)
C3 C4 C5 C6 0.4(3)
C4 C5 C6 C7 -0.7(4)
C5 C6 C7 C8 0.5(4)
C4 C3 C8 C7 -0.2(3)
C2 C3 C8 C7 179.2(2)
C4 C3 C8 C9 178.92(18)
C2 C3 C8 C9 -1.7(3)
C6 C7 C8 C3 -0.1(3)
C6 C7 C8 C9 -179.2(2)
C3 C8 C9 C10 -177.09(18)
C7 C8 C9 C10 2.0(3)
C3 C8 C9 C14 1.1(3)
C7 C8 C9 C14 -179.8(2)
C14 C9 C10 C11 -1.7(3)
C8 C9 C10 C11 176.5(2)
C9 C10 C11 C12 0.8(3)
C10 C11 C12 C13 -0.2(3)
C11 C12 C13 C14 0.4(3)
C10 C9 C14 C13 1.9(3)
C8 C9 C14 C13 -176.43(18)
C10 C9 C14 C1 179.20(18)
C8 C9 C14 C1 0.9(3)
C12 C13 C14 C9 -1.3(3)
C12 C13 C14 C1 -178.57(19)
C2 C1 C14 C9 -2.4(3)
C15 C1 C14 C9 179.2(2)
C2 C1 C14 C13 174.86(19)
C15 C1 C14 C13 -3.6(3)
C2 C1 C15 C20 -59.1(3)
C14 C1 C15 C20 119.3(2)
C2 C1 C15 C16 120.0(2)
C14 C1 C15 C16 -61.6(3)
C20 C15 C16 C17 -0.7(3)
C1 C15 C16 C17 -179.9(2)
C15 C16 C17 C18 0.0(3)
C16 C17 C18 O1 -179.18(19)
C16 C17 C18 C19 0.9(3)
C21 O1 C18 C17 -0.1(3)
C21 O1 C18 C19 179.82(19)
C17 C18 C19 C20 -0.9(3)
O1 C18 C19 C20 179.12(18)
C18 C19 C20 C15 0.1(3)
C16 C15 C20 C19 0.7(3)
C1 C15 C20 C19 179.84(19)
